data_7206411
loop_
_publ_author_name
'Yang, En-Cui'
'Liu, Zhong-Yi'
'Zhao, Li-Na'
'Yang, You-Li'
'Zhang, Cui-Hua'
'Zhao, Xiao-Jun'

_publ_section_title
;
 Ligand-deprotonation induced structural diversity in a ternary
 CuII-triazole-tetracarboxylate self-assembly system: Synthesis,
 crystal structures, and magnetic behavior
;
_journal_issue 17
_journal_name_full CrystEngComm
_journal_page_first 5401
_journal_paper_doi 10.1039/c1ce05396e
_journal_volume 13
_journal_year 2011
_chemical_formula_sum 'C14 H14 Cu N8 O9'
_chemical_formula_weight 501.87
_chemical_name_systematic
;
?
;
_space_group_IT_number 15
_symmetry_cell_setting monoclinic
_symmetry_space_group_name_Hall '-C 2yc'
_symmetry_space_group_name_H-M 'C 1 2/c 1'
_atom_sites_solution_hydrogens geom
_atom_sites_solution_primary direct
_atom_sites_solution_secondary difmap
_audit_creation_method SHELXL-97
_cell_angle_alpha 90.00
_cell_angle_beta 96.722(2)
_cell_angle_gamma 90.00
_cell_formula_units_Z 4
_cell_length_a 18.9180(13)
_cell_length_b 7.3603(4)
_cell_length_c 12.9038(7)
_cell_measurement_reflns_used 4024
_cell_measurement_temperature 296(2)
_cell_measurement_theta_max 27.88
_cell_measurement_theta_min 2.97
_cell_volume 1784.40(18)
_computing_cell_refinement 'Bruker SMART'
_computing_data_collection 'Bruker SMART'
_computing_data_reduction 'Bruker SAINT'
_computing_molecular_graphics 'Bruker SHELXTL'
_computing_publication_material 'Bruker SHELXTL'
_computing_structure_refinement 'SHELXL-97 (Sheldrick, 1997)'
_computing_structure_solution 'SHELXS-97 (Sheldrick, 1990)'
_diffrn_ambient_temperature 296(2)
_diffrn_measured_fraction_theta_full 0.999
_diffrn_measured_fraction_theta_max 0.999
_diffrn_measurement_device_type 'CCD area detector'
_diffrn_measurement_method 'phi and omega scans'
_diffrn_radiation_monochromator graphite
_diffrn_radiation_source 'fine-focus sealed tube'
_diffrn_radiation_type MoK\a
_diffrn_radiation_wavelength 0.71073
_diffrn_reflns_av_R_equivalents 0.0136
_diffrn_reflns_av_sigmaI/netI 0.0139
_diffrn_reflns_limit_h_max 22
_diffrn_reflns_limit_h_min -21
_diffrn_reflns_limit_k_max 8
_diffrn_reflns_limit_k_min -8
_diffrn_reflns_limit_l_max 15
_diffrn_reflns_limit_l_min -9
_diffrn_reflns_number 4325
_diffrn_reflns_theta_full 25.01
_diffrn_reflns_theta_max 25.01
_diffrn_reflns_theta_min 2.17
_exptl_absorpt_coefficient_mu 1.300
_exptl_absorpt_correction_T_max 0.7810
_exptl_absorpt_correction_T_min 0.7542
_exptl_absorpt_correction_type multi-scan
_exptl_absorpt_process_details sadabs
_exptl_crystal_colour blue
_exptl_crystal_density_diffrn 1.868
_exptl_crystal_density_meas ?
_exptl_crystal_density_method 'not measured'
_exptl_crystal_description block
_exptl_crystal_F_000 1020
_exptl_crystal_size_max 0.23
_exptl_crystal_size_mid 0.22
_exptl_crystal_size_min 0.20
_refine_diff_density_max 0.335
_refine_diff_density_min -0.408
_refine_diff_density_rms 0.056
_refine_ls_extinction_method none
_refine_ls_goodness_of_fit_ref 1.047
_refine_ls_hydrogen_treatment constr
_refine_ls_matrix_type full
_refine_ls_number_parameters 147
_refine_ls_number_reflns 1575
_refine_ls_number_restraints 0
_refine_ls_restrained_S_all 1.047
_refine_ls_R_factor_all 0.0265
_refine_ls_R_factor_gt 0.0258
_refine_ls_shift/su_max 0.000
_refine_ls_shift/su_mean 0.000
_refine_ls_structure_factor_coef Fsqd
_refine_ls_weighting_details 'calc w=1/[\s^2^(Fo^2^)+(0.0385P)^2^+3.8204P] where P=(Fo^2^+2Fc^2^)/3'
_refine_ls_weighting_scheme calc
_refine_ls_wR_factor_gt 0.0718
_refine_ls_wR_factor_ref 0.0723
_reflns_number_gt 1525
_reflns_number_total 1575
_reflns_threshold_expression >2sigma(I)
_cod_data_source_file c1ce05396e.txt
_cod_data_source_block 90730b
_cod_depositor_comments
;
The following automatic conversions were performed:

'_symmetry_cell_setting' value 'Monoclinic' changed to 'monoclinic'
according to /home/saulius/struct/CIF-dictionaries/cif_core.dic
dictionary named 'cif_core.dic' version 2.4.1 from 2010-06-29.

Automatic conversion script
Id: cif_fix_values 1715 2011-07-08 13:25:40Z adriana 

The following automatic conversions were performed:

'_exptl_crystal_density_meas' value 'none' was changed to '?' - the
value is perceived as not measured.

Automatic conversion script
Id: cif_fix_values 3008 2015-01-20 13:52:24Z robertas 
;
_cod_original_sg_symbol_H-M C2/c
_cod_database_code 7206411

loop_
_symmetry_equiv_pos_as_xyz
'x, y, z'
'-x, y, -z+1/2'
'x+1/2, y+1/2, z'
'-x+1/2, y+1/2, -z+1/2'
'-x, -y, -z'
'x, -y, z-1/2'
'-x+1/2, -y+1/2, -z'
'x+1/2, -y+1/2, z-1/2'

loop_
_atom_site_label
_atom_site_type_symbol
_atom_site_fract_x
_atom_site_fract_y
_atom_site_fract_z
_atom_site_U_iso_or_equiv
_atom_site_adp_type
_atom_site_occupancy
_atom_site_symmetry_multiplicity
_atom_site_calc_flag
_atom_site_refinement_flags
Cu1 Cu 0.5000 0.39714(5) 0.2500 0.02017(14) Uani 1 2 d S
O1 O 0.57565(7) 0.39038(19) 0.37037(12) 0.0211(3) Uani 1 1 d .
O2 O 0.58562(8) 0.0936(2) 0.34503(13) 0.0277(4) Uani 1 1 d .
O3 O 0.57491(8) 0.1409(3) 0.58512(13) 0.0364(4) Uani 1 1 d .
O4 O 0.66255(9) 0.0360(3) 0.70022(13) 0.0386(4) Uani 1 1 d .
H4 H 0.6293 -0.0031 0.7292 0.058 Uiso 1 1 calc R
O5 O 0.5000 0.7156(3) 0.2500 0.0419(6) Uani 1 2 d S
H5 H 0.5202 0.7826 0.2086 0.063 Uiso 1 1 d R
N1 N 0.37017(9) 0.3107(3) 0.47876(14) 0.0226(4) Uani 1 1 d .
N2 N 0.42775(9) 0.3814(3) 0.34915(15) 0.0241(4) Uani 1 1 d .
N3 N 0.35640(10) 0.4239(3) 0.32096(15) 0.0300(5) Uani 1 1 d .
N4 N 0.35105(10) 0.2552(3) 0.57632(14) 0.0284(4) Uani 1 1 d .
H4A H 0.3731 0.1494 0.5941 0.043 Uiso 1 1 d R
H4B H 0.3643 0.3455 0.6215 0.043 Uiso 1 1 d R
C1 C 0.43437(11) 0.3155(3) 0.44404(17) 0.0247(5) Uani 1 1 d .
H1 H 0.4768 0.2779 0.4815 0.030 Uiso 1 1 calc R
C2 C 0.32392(12) 0.3779(3) 0.40048(18) 0.0281(5) Uani 1 1 d .
H2 H 0.2752 0.3897 0.4031 0.034 Uiso 1 1 calc R
C3 C 0.67978(10) 0.2461(3) 0.44987(15) 0.0180(4) Uani 1 1 d .
C4 C 0.69517(10) 0.1807(3) 0.55200(16) 0.0187(4) Uani 1 1 d .
C5 C 0.73490(11) 0.3158(3) 0.39994(16) 0.0206(4) Uani 1 1 d .
H5A H 0.7249 0.3614 0.3326 0.025 Uiso 1 1 calc R
C6 C 0.60723(10) 0.2398(3) 0.38555(15) 0.0183(4) Uani 1 1 d .
C7 C 0.63763(11) 0.1173(3) 0.61311(17) 0.0227(5) Uani 1 1 d .

loop_
_atom_site_aniso_label
_atom_site_aniso_U_11
_atom_site_aniso_U_22
_atom_site_aniso_U_33
_atom_site_aniso_U_23
_atom_site_aniso_U_13
_atom_site_aniso_U_12
Cu1 0.0130(2) 0.0279(2) 0.0190(2) 0.000 -0.00086(13) 0.000
O1 0.0152(7) 0.0242(8) 0.0226(8) -0.0014(6) -0.0029(6) 0.0031(6)
O2 0.0220(8) 0.0254(8) 0.0347(9) -0.0053(7) -0.0009(7) -0.0006(6)
O3 0.0170(8) 0.0578(11) 0.0351(10) 0.0125(9) 0.0059(7) 0.0010(8)
O4 0.0255(8) 0.0599(12) 0.0312(9) 0.0205(9) 0.0062(7) -0.0022(8)
O5 0.0513(16) 0.0323(13) 0.0452(15) 0.000 0.0179(12) 0.000
N1 0.0195(9) 0.0261(9) 0.0223(9) -0.0013(7) 0.0033(7) -0.0010(7)
N2 0.0154(9) 0.0326(10) 0.0235(10) -0.0014(8) -0.0005(7) 0.0016(7)
N3 0.0180(9) 0.0465(12) 0.0249(10) -0.0002(9) -0.0001(8) 0.0066(8)
N4 0.0302(10) 0.0304(10) 0.0252(10) 0.0033(8) 0.0060(8) -0.0025(8)
C1 0.0173(10) 0.0307(12) 0.0256(11) 0.0001(9) 0.0003(8) 0.0009(9)
C2 0.0167(10) 0.0391(13) 0.0283(12) -0.0024(10) 0.0014(9) 0.0040(9)
C3 0.0135(9) 0.0215(10) 0.0187(10) -0.0005(8) 0.0006(7) 0.0036(8)
C4 0.0161(10) 0.0215(10) 0.0189(10) 0.0008(8) 0.0031(8) 0.0017(8)
C5 0.0185(10) 0.0270(11) 0.0159(9) 0.0041(8) 0.0006(8) 0.0025(8)
C6 0.0139(10) 0.0264(11) 0.0150(9) 0.0007(8) 0.0035(8) 0.0003(8)
C7 0.0217(11) 0.0249(11) 0.0221(11) 0.0007(8) 0.0050(9) -0.0004(9)

loop_
_atom_type_symbol
_atom_type_description
_atom_type_scat_dispersion_real
_atom_type_scat_dispersion_imag
_atom_type_scat_source
C C 0.0033 0.0016 'International Tables Vol C Tables 4.2.6.8 and 6.1.1.4'
H H 0.0000 0.0000 'International Tables Vol C Tables 4.2.6.8 and 6.1.1.4'
N N 0.0061 0.0033 'International Tables Vol C Tables 4.2.6.8 and 6.1.1.4'
O O 0.0106 0.0060 'International Tables Vol C Tables 4.2.6.8 and 6.1.1.4'
Cu Cu 0.3201 1.2651 'International Tables Vol C Tables 4.2.6.8 and 6.1.1.4'

loop_
_geom_angle_atom_site_label_1
_geom_angle_atom_site_label_2
_geom_angle_atom_site_label_3
_geom_angle
_geom_angle_site_symmetry_1
_geom_angle_site_symmetry_3
N2 Cu1 N2 173.32(11) . 2_655
N2 Cu1 O1 88.97(7) . .
N2 Cu1 O1 90.86(7) 2_655 .
N2 Cu1 O1 90.86(7) . 2_655
N2 Cu1 O1 88.97(7) 2_655 2_655
O1 Cu1 O1 177.13(8) . 2_655
N2 Cu1 O5 93.34(5) . .
N2 Cu1 O5 93.34(5) 2_655 .
O1 Cu1 O5 91.44(4) . .
O1 Cu1 O5 91.44(4) 2_655 .
C6 O1 Cu1 115.32(13) . .
C7 O4 H4 109.5 . .
Cu1 O5 H5 125.5 . .
C1 N1 C2 105.84(18) . .
C1 N1 N4 129.91(18) . .
C2 N1 N4 124.22(18) . .
C1 N2 N3 108.15(18) . .
C1 N2 Cu1 128.86(15) . .
N3 N2 Cu1 122.63(14) . .
C2 N3 N2 105.58(19) . .
N1 N4 H4A 108.6 . .
N1 N4 H4B 106.5 . .
H4A N4 H4B 112.9 . .
N2 C1 N1 109.28(19) . .
N2 C1 H1 125.4 . .
N1 C1 H1 125.4 . .
N3 C2 N1 111.1(2) . .
N3 C2 H2 124.4 . .
N1 C2 H2 124.4 . .
C5 C3 C4 118.64(18) . .
C5 C3 C6 115.97(18) . .
C4 C3 C6 125.33(18) . .
C5 C4 C3 119.60(19) 7_656 .
C5 C4 C7 118.94(18) 7_656 .
C3 C4 C7 121.36(18) . .
C3 C5 C4 121.75(19) . 7_656
C3 C5 H5A 119.1 . .
C4 C5 H5A 119.1 7_656 .
O2 C6 O1 124.57(18) . .
O2 C6 C3 119.16(18) . .
O1 C6 C3 116.00(18) . .
O3 C7 O4 124.2(2) . .
O3 C7 C4 123.2(2) . .
O4 C7 C4 112.61(18) . .

loop_
_geom_bond_atom_site_label_1
_geom_bond_atom_site_label_2
_geom_bond_distance
_geom_bond_site_symmetry_2
Cu1 N2 1.9819(18) .
Cu1 N2 1.9820(18) 2_655
Cu1 O1 1.9857(14) .
Cu1 O1 1.9857(14) 2_655
Cu1 O5 2.344(3) .
O1 C6 1.264(2) .
O2 C6 1.244(3) .
O3 C7 1.212(3) .
O4 C7 1.312(3) .
O4 H4 0.8200 .
O5 H5 0.8499 .
N1 C1 1.343(3) .
N1 C2 1.350(3) .
N1 N4 1.411(3) .
N2 C1 1.309(3) .
N2 N3 1.392(3) .
N3 C2 1.301(3) .
N4 H4A 0.9001 .
N4 H4B 0.9001 .
C1 H1 0.9300 .
C2 H2 0.9300 .
C3 C5 1.387(3) .
C3 C4 1.401(3) .
C3 C6 1.519(3) .
C4 C5 1.394(3) 7_656
C4 C7 1.492(3) .
C5 C4 1.394(3) 7_656
C5 H5A 0.9300 .

loop_
_geom_torsion_atom_site_label_1
_geom_torsion_atom_site_label_2
_geom_torsion_atom_site_label_3
_geom_torsion_atom_site_label_4
_geom_torsion
_geom_torsion_site_symmetry_1
_geom_torsion_site_symmetry_4
N2 Cu1 O1 C6 103.16(15) . .
N2 Cu1 O1 C6 -70.16(15) 2_655 .
O1 Cu1 O1 C6 16.48(14) 2_655 .
O5 Cu1 O1 C6 -163.53(13) . .
N2 Cu1 N2 C1 64.6(2) 2_655 .
O1 Cu1 N2 C1 -24.1(2) . .
O1 Cu1 N2 C1 153.1(2) 2_655 .
O5 Cu1 N2 C1 -115.4(2) . .
N2 Cu1 N2 N3 -107.72(17) 2_655 .
O1 Cu1 N2 N3 163.66(17) . .
O1 Cu1 N2 N3 -19.21(17) 2_655 .
O5 Cu1 N2 N3 72.28(17) . .
C1 N2 N3 C2 -1.0(3) . .
Cu1 N2 N3 C2 172.66(16) . .
N3 N2 C1 N1 0.8(3) . .
Cu1 N2 C1 N1 -172.35(15) . .
C2 N1 C1 N2 -0.3(3) . .
N4 N1 C1 N2 -178.3(2) . .
N2 N3 C2 N1 0.9(3) . .
C1 N1 C2 N3 -0.4(3) . .
N4 N1 C2 N3 177.8(2) . .
C5 C3 C4 C5 -1.1(3) . 7_656
C6 C3 C4 C5 175.92(19) . 7_656
C5 C3 C4 C7 175.18(19) . .
C6 C3 C4 C7 -7.8(3) . .
C4 C3 C5 C4 1.2(3) . 7_656
C6 C3 C5 C4 -176.17(19) . 7_656
Cu1 O1 C6 O2 -14.4(3) . .
Cu1 O1 C6 C3 159.58(13) . .
C5 C3 C6 O2 100.2(2) . .
C4 C3 C6 O2 -76.9(3) . .
C5 C3 C6 O1 -74.1(2) . .
C4 C3 C6 O1 108.8(2) . .
C5 C4 C7 O3 165.9(2) 7_656 .
C3 C4 C7 O3 -10.4(3) . .
C5 C4 C7 O4 -13.3(3) 7_656 .
C3 C4 C7 O4 170.3(2) . .
